data_4121750
loop_
_publ_author_name
'Rodriguez, Rodrigo A.'
'Pan, Chung-Mao'
'Yabe, Yuki'
'Kawamata, Yu'
'Eastgate, Martin D.'
'Baran, Phil S.'

_publ_section_title
;
 Palau'chlor: A Practical and Reactive Chlorinating Reagent.
;
_journal_issue 19
_journal_name_full 'Journal of the American Chemical Society'
_journal_page_first 6908
_journal_page_last 6911
_journal_paper_doi 10.1021/ja5031744
_journal_volume 136
_journal_year 2014
_chemical_formula_moiety 'C6 H6 Cl2 O2'
_chemical_formula_sum 'C6 H6 Cl2 O2'
_chemical_formula_weight 181.01
_chemical_name_systematic
; 
 ? 
;
_space_group_IT_number 33
_symmetry_cell_setting orthorhombic
_symmetry_space_group_name_Hall 'P 2c -2n'
_symmetry_space_group_name_H-M 'P n a 21'
_atom_sites_solution_hydrogens geom
_atom_sites_solution_primary direct
_atom_sites_solution_secondary difmap
_audit_creation_method SHELXL-97
_cell_angle_alpha 90.00
_cell_angle_beta 90.00
_cell_angle_gamma 90.00
_cell_formula_units_Z 4
_cell_length_a 10.9621(11)
_cell_length_b 6.8681(6)
_cell_length_c 9.7070(10)
_cell_measurement_reflns_used 1249
_cell_measurement_temperature 100(2)
_cell_measurement_theta_max 26.36
_cell_measurement_theta_min 3.63
_cell_volume 730.83(12)
_computing_cell_refinement 'Bruker SAINT'
_computing_data_collection 'Bruker APEX2'
_computing_data_reduction 'Bruker SAINT'
_computing_molecular_graphics 'Bruker SHELXTL'
_computing_publication_material 'Bruker SHELXTL'
_computing_structure_refinement 'SHELXL-97 (Sheldrick, 2008)'
_computing_structure_solution 'SHELXS-97 (Sheldrick, 2008)'
_diffrn_ambient_temperature 100(2)
_diffrn_measured_fraction_theta_full 0.997
_diffrn_measured_fraction_theta_max 0.996
_diffrn_measurement_device_type 'Bruker APEX-II CCD'
_diffrn_measurement_method '\f and \w scans'
_diffrn_radiation_monochromator graphite
_diffrn_radiation_source 'fine-focus sealed tube'
_diffrn_radiation_type MoK\a
_diffrn_radiation_wavelength 0.71073
_diffrn_reflns_av_R_equivalents 0.0277
_diffrn_reflns_av_sigmaI/netI 0.0486
_diffrn_reflns_limit_h_max 13
_diffrn_reflns_limit_h_min -8
_diffrn_reflns_limit_k_max 5
_diffrn_reflns_limit_k_min -8
_diffrn_reflns_limit_l_max 12
_diffrn_reflns_limit_l_min -11
_diffrn_reflns_number 2728
_diffrn_reflns_theta_full 25.00
_diffrn_reflns_theta_max 26.49
_diffrn_reflns_theta_min 3.50
_exptl_absorpt_coefficient_mu 0.818
_exptl_absorpt_correction_T_max 0.9603
_exptl_absorpt_correction_T_min 0.9227
_exptl_absorpt_correction_type multi-scan
_exptl_absorpt_process_details sadabs
_exptl_crystal_colour colorless
_exptl_crystal_density_diffrn 1.645
_exptl_crystal_density_method 'not measured'
_exptl_crystal_description block
_exptl_crystal_F_000 368
_exptl_crystal_size_max 0.10
_exptl_crystal_size_mid 0.10
_exptl_crystal_size_min 0.05
_refine_diff_density_max 0.273
_refine_diff_density_min -0.327
_refine_diff_density_rms 0.064
_refine_ls_abs_structure_details 'Flack H D (1983), Acta Cryst. A39, 876-881'
_refine_ls_abs_structure_Flack 0.13(11)
_refine_ls_extinction_method none
_refine_ls_goodness_of_fit_ref 1.031
_refine_ls_hydrogen_treatment mixed
_refine_ls_matrix_type full
_refine_ls_number_parameters 98
_refine_ls_number_reflns 1418
_refine_ls_number_restraints 2
_refine_ls_restrained_S_all 1.030
_refine_ls_R_factor_all 0.0516
_refine_ls_R_factor_gt 0.0377
_refine_ls_shift/su_max 0.000
_refine_ls_shift/su_mean 0.000
_refine_ls_structure_factor_coef Fsqd
_refine_ls_weighting_details 'calc w=1/[\s^2^(Fo^2^)+(0.0288P)^2^+0.4724P] where P=(Fo^2^+2Fc^2^)/3'
_refine_ls_weighting_scheme calc
_refine_ls_wR_factor_gt 0.0755
_refine_ls_wR_factor_ref 0.0823
_reflns_number_gt 1210
_reflns_number_total 1418
_reflns_threshold_expression >2sigma(I)
_cod_data_source_file ja5031744_si_009.cif
_cod_data_source_block baran381
_cod_depositor_comments
;
The following automatic conversions were performed:

'_symmetry_cell_setting' value 'Orthorhombic' changed to
'orthorhombic' according to
/usr/data/users/saulius/crontab/automatic-downloads/rss-feeds/ACS/lib/dictionaries/cif_core.dic
dictionary named 'cif_core.dic' version 2.4.2 from 2011-04-26.

Automatic conversion script
Id: cif_fix_values 2281 2013-09-26 08:29:07Z andrius 

 Adding full bibliography for 4121744--4121757.cif.
;
_cod_original_sg_symbol_H-M Pna2(1)
_cod_database_code 4121750

loop_
_symmetry_equiv_pos_as_xyz
'x, y, z'
'-x, -y, z+1/2'
'-x+1/2, y+1/2, z+1/2'
'x+1/2, -y+1/2, z'

loop_
_atom_site_label
_atom_site_type_symbol
_atom_site_fract_x
_atom_site_fract_y
_atom_site_fract_z
_atom_site_U_iso_or_equiv
_atom_site_adp_type
_atom_site_occupancy
_atom_site_symmetry_multiplicity
_atom_site_calc_flag
_atom_site_refinement_flags
_atom_site_disorder_assembly
_atom_site_disorder_group
Cl1 Cl 0.57572(9) 0.70953(15) 0.41749(13) 0.0415(3) Uani 1 1 d . . .
Cl2 Cl 0.20285(8) 0.26609(12) 0.60936(10) 0.0301(2) Uani 1 1 d . . .
O1 O 0.1740(2) 0.5756(3) 0.8058(3) 0.0284(6) Uani 1 1 d D A .
H1 H 0.170(4) 0.675(4) 0.857(3) 0.043 Uiso 1 1 d D . .
O2 O 0.4130(2) 0.3788(4) 0.4345(3) 0.0396(7) Uani 1 1 d . A .
C1 C 0.4819(5) 0.6590(7) 0.5661(5) 0.0248(12) Uani 0.729(7) 1 d P A 1
H1A H 0.5359 0.6092 0.6413 0.030 Uiso 0.729(7) 1 calc PR A 1
C1A C 0.4310(12) 0.721(2) 0.5009(15) 0.0248(12) Uani 0.271(7) 1 d P A 2
H1AA H 0.3725 0.7757 0.4320 0.030 Uiso 0.271(7) 1 calc PR A 2
C2 C 0.4196(4) 0.8306(6) 0.6165(5) 0.0500(13) Uani 1 1 d . . .
H2AB H 0.3719 0.8878 0.5400 0.060 Uiso 0.729(7) 1 calc PR A 1
H2AA H 0.4815 0.9278 0.6447 0.060 Uiso 0.729(7) 1 calc PR A 1
H2AC H 0.4004 0.9637 0.5839 0.060 Uiso 0.271(7) 1 calc PR A 2
H2AD H 0.5025 0.8375 0.6567 0.060 Uiso 0.271(7) 1 calc PR A 2
C3 C 0.3367(3) 0.7951(5) 0.7339(4) 0.0282(9) Uani 1 1 d . A .
H3A H 0.2793 0.9058 0.7418 0.034 Uiso 1 1 calc R . .
H3B H 0.3854 0.7901 0.8198 0.034 Uiso 1 1 calc R . .
C4 C 0.2646(3) 0.6087(5) 0.7208(4) 0.0211(8) Uani 1 1 d . . .
C5 C 0.2912(3) 0.4758(4) 0.6211(4) 0.0211(7) Uani 1 1 d . A .
C6 C 0.3899(4) 0.4940(6) 0.5269(4) 0.0334(10) Uani 1 1 d . . .

loop_
_atom_site_aniso_label
_atom_site_aniso_U_11
_atom_site_aniso_U_22
_atom_site_aniso_U_33
_atom_site_aniso_U_23
_atom_site_aniso_U_13
_atom_site_aniso_U_12
Cl1 0.0312(5) 0.0501(6) 0.0433(6) -0.0141(6) 0.0134(5) -0.0091(5)
Cl2 0.0361(4) 0.0240(4) 0.0302(4) -0.0074(5) 0.0022(5) -0.0058(4)
O1 0.0338(15) 0.0255(14) 0.0258(15) -0.0075(12) 0.0049(13) -0.0023(11)
O2 0.0356(15) 0.0418(16) 0.0413(17) -0.0251(16) 0.0091(14) -0.0062(12)
C1 0.017(3) 0.033(3) 0.025(3) -0.008(2) 0.0013(18) -0.003(2)
C1A 0.017(3) 0.033(3) 0.025(3) -0.008(2) 0.0013(18) -0.003(2)
C2 0.063(3) 0.043(2) 0.044(3) -0.016(3) 0.025(3) -0.025(2)
C3 0.032(2) 0.024(2) 0.029(2) -0.0063(16) 0.0005(17) 0.0010(16)
C4 0.0207(18) 0.025(2) 0.0175(18) 0.0017(16) -0.0025(15) 0.0044(14)
C5 0.0249(16) 0.0171(14) 0.0213(17) -0.0017(17) -0.0042(16) -0.0014(14)
C6 0.032(2) 0.031(2) 0.037(3) -0.0136(18) 0.0035(19) -0.0010(17)

loop_
_atom_type_symbol
_atom_type_description
_atom_type_scat_dispersion_real
_atom_type_scat_dispersion_imag
_atom_type_scat_source
C C 0.0033 0.0016 'International Tables Vol C Tables 4.2.6.8 and 6.1.1.4'
H H 0.0000 0.0000 'International Tables Vol C Tables 4.2.6.8 and 6.1.1.4'
O O 0.0106 0.0060 'International Tables Vol C Tables 4.2.6.8 and 6.1.1.4'
Cl Cl 0.1484 0.1585 'International Tables Vol C Tables 4.2.6.8 and 6.1.1.4'

loop_
_geom_angle_atom_site_label_1
_geom_angle_atom_site_label_2
_geom_angle_atom_site_label_3
_geom_angle
C1A Cl1 C1 30.5(5)
C4 O1 H1 105(3)
C2 C1 C6 111.6(4)
C2 C1 Cl1 112.5(4)
C6 C1 Cl1 108.2(3)
C2 C1 H1A 108.2
C6 C1 H1A 108.2
Cl1 C1 H1A 108.2
C2 C1A C6 112.0(10)
C2 C1A Cl1 118.8(8)
C6 C1A Cl1 105.9(8)
C2 C1A H1AA 106.5
C6 C1A H1AA 106.5
Cl1 C1A H1AA 106.5
C1A C2 C1 39.2(7)
C1A C2 C3 127.1(6)
C1 C2 C3 114.6(4)
C1A C2 H2AB 69.4
C1 C2 H2AB 108.6
C3 C2 H2AB 108.6
C1A C2 H2AA 122.6
C1 C2 H2AA 108.6
C3 C2 H2AA 108.6
H2AB C2 H2AA 107.6
C1A C2 H2AC 105.5
C1 C2 H2AC 138.1
C3 C2 H2AC 105.5
H2AB C2 H2AC 44.0
H2AA C2 H2AC 67.2
C1A C2 H2AD 105.5
C1 C2 H2AD 74.9
C3 C2 H2AD 105.5
H2AB C2 H2AD 139.6
H2AA C2 H2AD 39.6
H2AC C2 H2AD 106.1
C2 C3 C4 113.4(3)
C2 C3 H3A 108.9
C4 C3 H3A 108.9
C2 C3 H3B 108.9
C4 C3 H3B 108.9
H3A C3 H3B 107.7
O1 C4 C5 119.5(3)
O1 C4 C3 119.4(3)
C5 C4 C3 121.1(3)
C4 C5 C6 124.1(3)
C4 C5 Cl2 118.8(3)
C6 C5 Cl2 117.0(3)
O2 C6 C5 124.9(4)
O2 C6 C1 120.9(4)
C5 C6 C1 113.4(3)
O2 C6 C1A 116.4(6)
C5 C6 C1A 113.1(5)
C1 C6 C1A 34.2(5)

loop_
_geom_bond_atom_site_label_1
_geom_bond_atom_site_label_2
_geom_bond_distance
Cl1 C1A 1.782(12)
Cl1 C1 1.805(5)
Cl2 C5 1.739(3)
O1 C4 1.311(4)
O1 H1 0.848(10)
O2 C6 1.222(5)
C1 C2 1.447(6)
C1 C6 1.565(6)
C1 H1A 1.0000
C1A C2 1.358(13)
C1A C6 1.642(15)
C1A H1AA 1.0000
C2 C3 1.478(6)
C2 H2AB 0.9900
C2 H2AA 0.9900
C2 H2AC 0.9900
C2 H2AD 0.9900
C3 C4 1.510(5)
C3 H3A 0.9900
C3 H3B 0.9900
C4 C5 1.362(5)
C5 C6 1.422(5)

loop_
_geom_hbond_atom_site_label_D
_geom_hbond_atom_site_label_H
_geom_hbond_atom_site_label_A
_geom_hbond_distance_DH
_geom_hbond_distance_HA
_geom_hbond_distance_DA
_geom_hbond_angle_DHA
_geom_hbond_site_symmetry_A
O1 H1 O2 0.848(10) 1.83(2) 2.609(3) 152(4) 3
O1 H1 Cl2 0.848(10) 2.88(3) 3.495(3) 131(3) 3

loop_
_geom_torsion_atom_site_label_1
_geom_torsion_atom_site_label_2
_geom_torsion_atom_site_label_3
_geom_torsion_atom_site_label_4
_geom_torsion
C1A Cl1 C1 C2 -53.4(9)
C1A Cl1 C1 C6 70.3(9)
C1 Cl1 C1A C2 64.5(11)
C1 Cl1 C1A C6 -62.4(9)
C6 C1A C2 C1 59.1(9)
Cl1 C1A C2 C1 -64.8(10)
C6 C1A C2 C3 -25.1(14)
Cl1 C1A C2 C3 -149.1(7)
C6 C1 C2 C1A -63.9(9)
Cl1 C1 C2 C1A 57.9(9)
C6 C1 C2 C3 55.3(6)
Cl1 C1 C2 C3 177.1(3)
C1A C2 C3 C4 3.5(11)
C1 C2 C3 C4 -40.3(6)
C2 C3 C4 O1 -169.0(4)
C2 C3 C4 C5 10.3(5)
O1 C4 C5 C6 -177.7(4)
C3 C4 C5 C6 3.0(6)
O1 C4 C5 Cl2 0.4(5)
C3 C4 C5 Cl2 -178.8(3)
C4 C5 C6 O2 -177.8(4)
Cl2 C5 C6 O2 3.9(6)
C4 C5 C6 C1 11.9(6)
Cl2 C5 C6 C1 -166.4(3)
C4 C5 C6 C1A -25.4(8)
Cl2 C5 C6 C1A 156.3(6)
C2 C1 C6 O2 149.0(4)
Cl1 C1 C6 O2 24.7(6)
C2 C1 C6 C5 -40.3(6)
Cl1 C1 C6 C5 -164.5(3)
C2 C1 C6 C1A 56.7(9)
Cl1 C1 C6 C1A -67.5(9)
C2 C1A C6 O2 -170.2(7)
Cl1 C1A C6 O2 -39.3(9)
C2 C1A C6 C5 34.9(12)
Cl1 C1A C6 C5 165.8(5)
C2 C1A C6 C1 -63.3(10)
Cl1 C1A C6 C1 67.6(8)
